data_7129054
loop_
_publ_author_name
'Kang, Ju Young'
'An, Won'
'Kim, Suho'
'Kwon, Na Yeon'
'Jeong, Taejoo'
'Ghosh, Prithwish'
'Kim, Hyung Sik'
'Mishra, Neeraj Kumar'
'Kim, In Su'

_publ_section_title
;
 Synthesis of spirosuccinimides <i>via</i> annulative cyclization between
 <i>N</i>-aryl indazolols and maleimides under rhodium(III) catalysis.
;
_journal_issue 83
_journal_name_full 'Chemical communications (Cambridge, England)'
_journal_page_first 10947
_journal_page_last 10950
_journal_paper_doi 10.1039/d1cc04599g
_journal_volume 57
_journal_year 2021
_chemical_formula_sum 'C36 H33 N4 O2 Rh'
_chemical_formula_weight 656.57
_space_group_crystal_system monoclinic
_space_group_IT_number 14
_space_group_name_Hall '-P 2yn'
_space_group_name_H-M_alt 'P 1 21/n 1'
_atom_sites_solution_hydrogens geom
_audit_creation_method 'APEX3 v2019.11-0'
_audit_update_record
;
2021-07-08 deposited with the CCDC.	2021-09-27 downloaded from the CCDC.
;
_cell_angle_alpha 90
_cell_angle_beta 93.340(2)
_cell_angle_gamma 90
_cell_formula_units_Z 4
_cell_length_a 12.8432(6)
_cell_length_b 14.0502(6)
_cell_length_c 16.6156(7)
_cell_measurement_reflns_used 9908
_cell_measurement_temperature 296(2)
_cell_measurement_theta_max 28.2445
_cell_measurement_theta_min 2.5219
_cell_volume 2993.2(2)
_computing_cell_refinement 'SAINT V8.40B (Bruker Nano, Inc., 2019)'
_computing_data_collection 'Bruker Instrument Service v2021.1.0.1'
_computing_data_reduction 'SAINT V8.40B (Bruker Nano, Inc., 2019)'
_computing_structure_refinement 'SHELXL-2018/3 (Sheldrick, 2018)'
_computing_structure_solution 'SHELXT 2018/2 (Sheldrick, 2018)'
_diffrn_ambient_temperature 296(2)
_diffrn_measured_fraction_theta_full 0.999
_diffrn_measured_fraction_theta_max 0.999
_diffrn_measurement_device_type 'Bruker APEX-II CCD'
_diffrn_measurement_method '\f and \w scans'
_diffrn_radiation_type MoK\a
_diffrn_radiation_wavelength 0.71073
_diffrn_reflns_av_R_equivalents 0.0455
_diffrn_reflns_av_unetI/netI 0.0141
_diffrn_reflns_Laue_measured_fraction_full 0.999
_diffrn_reflns_Laue_measured_fraction_max 0.999
_diffrn_reflns_limit_h_max 15
_diffrn_reflns_limit_h_min -15
_diffrn_reflns_limit_k_max 16
_diffrn_reflns_limit_k_min -16
_diffrn_reflns_limit_l_max 19
_diffrn_reflns_limit_l_min -19
_diffrn_reflns_number 112285
_diffrn_reflns_point_group_measured_fraction_full 0.999
_diffrn_reflns_point_group_measured_fraction_max 0.999
_diffrn_reflns_theta_full 25.047
_diffrn_reflns_theta_max 25.047
_diffrn_reflns_theta_min 1.900
_exptl_absorpt_coefficient_mu 0.610
_exptl_absorpt_correction_T_max 0.95
_exptl_absorpt_correction_T_min 0.87
_exptl_absorpt_correction_type multi-scan
_exptl_absorpt_process_details
;
SADABS-2016/2 - Bruker AXS area detector scaling and absorption correction
;
_exptl_crystal_colour red
_exptl_crystal_density_diffrn 1.457
_exptl_crystal_density_method 'not measured'
_exptl_crystal_description block
_exptl_crystal_F_000 1352
_exptl_crystal_size_max 0.200
_exptl_crystal_size_mid 0.190
_exptl_crystal_size_min 0.080
_refine_diff_density_max 1.850
_refine_diff_density_min -0.604
_refine_diff_density_rms 0.058
_refine_ls_extinction_method none
_refine_ls_goodness_of_fit_ref 1.060
_refine_ls_hydrogen_treatment constr
_refine_ls_matrix_type full
_refine_ls_number_parameters 394
_refine_ls_number_reflns 5304
_refine_ls_number_restraints 2
_refine_ls_restrained_S_all 1.063
_refine_ls_R_factor_all 0.0369
_refine_ls_R_factor_gt 0.0313
_refine_ls_shift/su_max 0.001
_refine_ls_shift/su_mean 0.000
_refine_ls_structure_factor_coef Fsqd
_refine_ls_weighting_details 'w=1/[\s^2^(Fo^2^)+(0.0409P)^2^+3.7289P] where P=(Fo^2^+2Fc^2^)/3'
_refine_ls_weighting_scheme calc
_refine_ls_wR_factor_gt 0.0814
_refine_ls_wR_factor_ref 0.0868
_reflns_Friedel_coverage 0.000
_reflns_number_gt 4740
_reflns_number_total 5304
_reflns_threshold_expression 'I > 2\s(I)'
_cod_data_source_file d1cc04599g2.cif
_cod_data_source_block global
_cod_depositor_comments
;
The following automatic conversions were performed:

data item '_exptl_absorpt_correction_type' value 'Multi-Scan' was
changed to 'multi-scan' in accordance with the
/home/data/users/saulius/crontab/automatic-downloads/rss-feeds/RSC/lib/dictionaries/cif_core.dic
dictionary named 'cif_core.dic' version 2.4.2 last updated on
2011-04-26.

Automatic conversion script
Id: cif_fix_values 7556 2019-12-06 15:28:31Z antanas 

 Adding full bibliography for 7129054--7129055.cif.
;
_cod_original_sg_symbol_H-M 'P 21/n'
_cod_database_code 7129054
_shelx_shelxl_version_number 2018/3
_shelx_space_group_comment
;
The symmetry employed for this shelxl refinement is uniquely defined
by the following loop, which should always be used as a source of
symmetry information in preference to the above space-group names.
They are only intended as comments.
;
_shelx_estimated_absorpt_t_min 0.888
_shelx_estimated_absorpt_t_max 0.953

loop_
_space_group_symop_operation_xyz
'x, y, z'
'-x+1/2, y+1/2, -z+1/2'
'-x, -y, -z'
'x-1/2, -y-1/2, z-1/2'

loop_
_atom_site_label
_atom_site_type_symbol
_atom_site_fract_x
_atom_site_fract_y
_atom_site_fract_z
_atom_site_U_iso_or_equiv
_atom_site_adp_type
_atom_site_occupancy
_atom_site_site_symmetry_order
_atom_site_calc_flag
_atom_site_refinement_flags_posn
_atom_site_refinement_flags_adp
_atom_site_refinement_flags_occupancy
_atom_site_disorder_assembly
_atom_site_disorder_group
C1 C 0.8071(2) 0.7509(2) 0.26002(11) 0.0406(6) Uani 1 1 d D . . . .
C2 C 0.9102(2) 0.7381(2) 0.29989(18) 0.0423(6) Uani 1 1 d . . . . .
C3 C 1.0082(3) 0.7260(2) 0.2703(2) 0.0552(8) Uani 1 1 d . . . . .
H3 H 1.017113 0.724482 0.215171 0.066 Uiso 1 1 calc R U . . .
C4 C 1.0921(3) 0.7162(3) 0.3258(3) 0.0638(9) Uani 1 1 d . . . . .
H4 H 1.158848 0.708302 0.307911 0.077 Uiso 1 1 calc R U . . .
C5 C 1.0776(3) 0.7181(3) 0.4081(2) 0.0636(10) Uani 1 1 d . . . . .
H5 H 1.135393 0.710344 0.443956 0.076 Uiso 1 1 calc R U . . .
C6 C 0.9820(3) 0.7309(2) 0.4385(2) 0.0540(8) Uani 1 1 d . . . . .
H6 H 0.973449 0.731771 0.493660 0.065 Uiso 1 1 calc R U . . .
C7 C 0.8972(2) 0.7426(2) 0.38187(18) 0.0426(7) Uani 1 1 d . . . . .
C8 C 0.7439(2) 0.7238(2) 0.46171(17) 0.0425(7) Uani 1 1 d . . . . .
C9 C 0.7621(3) 0.7679(3) 0.53563(19) 0.0574(9) Uani 1 1 d . . . . .
H9 H 0.803053 0.822447 0.539692 0.069 Uiso 1 1 calc R U . . .
C10 C 0.7201(3) 0.7314(4) 0.6026(2) 0.0735(12) Uani 1 1 d . . . . .
H10 H 0.732149 0.761608 0.652064 0.088 Uiso 1 1 calc R U . . .
C11 C 0.6609(4) 0.6512(4) 0.5977(3) 0.0797(14) Uani 1 1 d . . . . .
H11 H 0.633603 0.626404 0.643859 0.096 Uiso 1 1 calc R U . . .
C12 C 0.6409(3) 0.6062(3) 0.5242(3) 0.0728(11) Uani 1 1 d . . . . .
H12 H 0.599356 0.551975 0.520822 0.087 Uiso 1 1 calc R U . . .
C13 C 0.6832(3) 0.6426(2) 0.4556(2) 0.0549(8) Uani 1 1 d . . . . .
H13 H 0.670712 0.612668 0.406071 0.066 Uiso 1 1 calc R U . . .
C14 C 0.54997(18) 0.6894(2) 0.16374(15) 0.0394(6) Uani 1 1 d D . . . .
C15 C 0.4793(2) 0.6124(2) 0.15312(19) 0.0441(7) Uani 1 1 d . . . . .
C16 C 0.4636(3) 0.5454(2) 0.0923(2) 0.0614(9) Uani 1 1 d . . . . .
H16 H 0.500961 0.547922 0.046078 0.074 Uiso 1 1 calc R U . . .
C17 C 0.3911(3) 0.4753(3) 0.1025(3) 0.0764(12) Uani 1 1 d . . . . .
H17 H 0.378617 0.429621 0.062618 0.092 Uiso 1 1 calc R U . . .
C18 C 0.3366(3) 0.4724(3) 0.1716(3) 0.0763(12) Uani 1 1 d . . . . .
H18 H 0.288389 0.423768 0.176986 0.092 Uiso 1 1 calc R U . . .
C19 C 0.3499(3) 0.5376(3) 0.2328(3) 0.0639(10) Uani 1 1 d . . . . .
H19 H 0.311904 0.534412 0.278722 0.077 Uiso 1 1 calc R U . . .
C20 C 0.4243(2) 0.6095(2) 0.2224(2) 0.0449(7) Uani 1 1 d . . . . .
C21 C 0.4476(2) 0.7111(2) 0.35009(18) 0.0435(7) Uani 1 1 d . . . . .
C22 C 0.3781(3) 0.6683(3) 0.4003(2) 0.0605(9) Uani 1 1 d . . . . .
H22 H 0.334318 0.619703 0.380805 0.073 Uiso 1 1 calc R U . . .
C23 C 0.3747(3) 0.6984(3) 0.4790(2) 0.0652(10) Uani 1 1 d . . . . .
H23 H 0.329045 0.669580 0.512894 0.078 Uiso 1 1 calc R U . . .
C24 C 0.4378(3) 0.7701(3) 0.5074(2) 0.0569(9) Uani 1 1 d . . . . .
H24 H 0.434705 0.790502 0.560449 0.068 Uiso 1 1 calc R U . . .
C25 C 0.5069(2) 0.8130(2) 0.45714(18) 0.0465(7) Uani 1 1 d . . . . .
H25 H 0.550234 0.861301 0.477705 0.056 Uiso 1 1 calc R U . . .
C26 C 0.5131(2) 0.7858(2) 0.37690(17) 0.0388(6) Uani 1 1 d . . . . .
C27 C 0.5358(2) 0.9862(2) 0.31377(18) 0.0435(7) Uani 1 1 d . . . . .
C28 C 0.5196(2) 0.9607(2) 0.23070(18) 0.0419(6) Uani 1 1 d . . . . .
C29 C 0.6196(2) 0.9580(2) 0.19536(17) 0.0403(6) Uani 1 1 d . . . . .
C30 C 0.6959(2) 0.9745(2) 0.25723(18) 0.0423(7) Uani 1 1 d . . . . .
C31 C 0.6459(2) 0.98847(19) 0.33204(17) 0.0420(7) Uani 1 1 d . . . . .
C32 C 0.4523(3) 1.0113(3) 0.3687(2) 0.0630(9) Uani 1 1 d . . . . .
H32A H 0.479979 1.008958 0.423598 0.095 Uiso 1 1 calc R U . . .
H32B H 0.395771 0.966873 0.361384 0.095 Uiso 1 1 calc R U . . .
H32C H 0.427295 1.074422 0.356535 0.095 Uiso 1 1 calc R U . . .
C33 C 0.4161(3) 0.9500(3) 0.1846(2) 0.0629(9) Uani 1 1 d . . . . .
H33A H 0.364429 0.930333 0.220680 0.094 Uiso 1 1 calc R U . . .
H33B H 0.421677 0.902952 0.143169 0.094 Uiso 1 1 calc R U . . .
H33C H 0.395972 1.009816 0.160521 0.094 Uiso 1 1 calc R U . . .
C34 C 0.6352(3) 0.9473(3) 0.10701(19) 0.0565(8) Uani 1 1 d . . . . .
H34A H 0.619231 1.006305 0.079985 0.085 Uiso 1 1 calc R U . . .
H34B H 0.590031 0.898211 0.084944 0.085 Uiso 1 1 calc R U . . .
H34C H 0.706480 0.930364 0.099582 0.085 Uiso 1 1 calc R U . . .
C35 C 0.8112(3) 0.9805(3) 0.2487(2) 0.0599(9) Uani 1 1 d . . . . .
H35A H 0.829406 0.944161 0.202672 0.090 Uiso 1 1 calc R U . . .
H35B H 0.847217 0.955294 0.296341 0.090 Uiso 1 1 calc R U . . .
H35C H 0.830903 1.045722 0.241791 0.090 Uiso 1 1 calc R U . . .
C36 C 0.7011(3) 1.0153(3) 0.4108(2) 0.0591(9) Uani 1 1 d . . . . .
H36A H 0.724190 1.080218 0.408400 0.089 Uiso 1 1 calc R U . . .
H36B H 0.760251 0.974416 0.421130 0.089 Uiso 1 1 calc R U . . .
H36C H 0.654236 1.008602 0.453422 0.089 Uiso 1 1 calc R U . . .
N1 N 0.73788(18) 0.76225(17) 0.31744(13) 0.0387(5) Uani 1 1 d . . . . .
N2 N 0.79342(19) 0.76121(18) 0.39391(14) 0.0423(6) Uani 1 1 d . . . . .
N3 N 0.53676(18) 0.73200(16) 0.23163(14) 0.0374(5) Uani 1 1 d . . . . .
N4 N 0.45830(19) 0.68386(18) 0.27000(15) 0.0434(6) Uani 1 1 d . . . . .
O1 O 0.78865(16) 0.75462(17) 0.18516(10) 0.0510(5) Uani 1 1 d D . . . .
O2 O 0.62258(16) 0.71603(16) 0.11391(11) 0.0476(5) Uani 1 1 d D . . . .
H2 H 0.675251 0.732965 0.140336 0.071 Uiso 1 1 calc R U . . .
Rh1 Rh 0.60155(2) 0.84694(2) 0.29261(2) 0.03282(9) Uani 1 1 d . . . . .

loop_
_atom_site_aniso_label
_atom_site_aniso_U_11
_atom_site_aniso_U_22
_atom_site_aniso_U_33
_atom_site_aniso_U_23
_atom_site_aniso_U_13
_atom_site_aniso_U_12
C1 0.0415(15) 0.0410(15) 0.0388(15) -0.0025(12) -0.0022(12) -0.0012(12)
C2 0.0389(15) 0.0438(16) 0.0438(16) -0.0015(13) -0.0004(12) 0.0016(12)
C3 0.0503(19) 0.058(2) 0.058(2) -0.0034(16) 0.0042(15) 0.0034(15)
C4 0.0403(18) 0.071(2) 0.080(3) 0.003(2) 0.0024(17) 0.0062(16)
C5 0.049(2) 0.068(2) 0.072(2) 0.0094(19) -0.0147(17) 0.0036(17)
C6 0.0482(18) 0.061(2) 0.0517(19) 0.0082(15) -0.0098(15) 0.0024(15)
C7 0.0443(16) 0.0395(15) 0.0433(16) 0.0016(12) -0.0037(13) -0.0005(13)
C8 0.0419(16) 0.0485(17) 0.0367(15) 0.0027(12) -0.0011(12) 0.0087(13)
C9 0.057(2) 0.073(2) 0.0408(17) -0.0019(16) -0.0054(15) 0.0016(17)
C10 0.074(3) 0.105(3) 0.0407(19) 0.003(2) 0.0003(17) 0.017(2)
C11 0.078(3) 0.099(4) 0.064(3) 0.036(2) 0.025(2) 0.026(3)
C12 0.072(3) 0.057(2) 0.091(3) 0.023(2) 0.019(2) 0.0059(19)
C13 0.060(2) 0.0435(18) 0.062(2) 0.0020(15) 0.0080(17) 0.0047(15)
C14 0.0414(15) 0.0362(14) 0.0397(15) -0.0051(12) -0.0054(12) 0.0034(12)
C15 0.0435(16) 0.0334(14) 0.0534(18) -0.0057(13) -0.0132(14) 0.0048(12)
C16 0.063(2) 0.0500(19) 0.069(2) -0.0204(17) -0.0110(18) -0.0024(17)
C17 0.079(3) 0.053(2) 0.095(3) -0.030(2) -0.017(2) -0.012(2)
C18 0.064(2) 0.051(2) 0.113(4) -0.013(2) -0.007(2) -0.0219(18)
C19 0.052(2) 0.050(2) 0.089(3) -0.0025(19) 0.0002(19) -0.0161(16)
C20 0.0376(15) 0.0360(15) 0.0598(19) -0.0042(14) -0.0095(14) -0.0003(12)
C21 0.0352(15) 0.0510(17) 0.0443(16) 0.0000(13) 0.0038(12) -0.0007(13)
C22 0.0424(18) 0.072(2) 0.067(2) 0.0089(18) 0.0064(16) -0.0131(16)
C23 0.052(2) 0.087(3) 0.059(2) 0.011(2) 0.0208(17) -0.0031(19)
C24 0.055(2) 0.074(2) 0.0435(17) 0.0034(16) 0.0147(15) 0.0126(18)
C25 0.0496(17) 0.0517(17) 0.0386(16) -0.0046(13) 0.0065(13) 0.0061(14)
C26 0.0356(14) 0.0419(15) 0.0392(15) 0.0007(12) 0.0046(12) 0.0046(12)
C27 0.0514(17) 0.0338(15) 0.0454(16) -0.0063(12) 0.0023(13) 0.0027(13)
C28 0.0453(16) 0.0345(14) 0.0449(16) -0.0014(12) -0.0056(13) 0.0015(12)
C29 0.0496(17) 0.0320(14) 0.0389(15) -0.0006(11) -0.0003(12) -0.0052(12)
C30 0.0475(16) 0.0317(14) 0.0473(16) -0.0001(12) 0.0004(13) -0.0086(12)
C31 0.0548(18) 0.0303(14) 0.0404(15) -0.0060(12) -0.0021(13) -0.0065(12)
C32 0.069(2) 0.058(2) 0.064(2) -0.0117(17) 0.0160(18) 0.0154(18)
C33 0.0501(19) 0.065(2) 0.072(2) -0.0035(18) -0.0134(17) 0.0046(17)
C34 0.077(2) 0.0533(19) 0.0396(17) 0.0035(14) 0.0044(16) -0.0077(17)
C35 0.0505(19) 0.059(2) 0.070(2) 0.0015(17) 0.0024(17) -0.0167(16)
C36 0.075(2) 0.0516(19) 0.0489(19) -0.0118(15) -0.0110(17) -0.0141(17)
N1 0.0385(12) 0.0473(14) 0.0295(11) -0.0030(10) -0.0045(9) 0.0021(10)
N2 0.0398(13) 0.0511(14) 0.0352(12) 0.0017(11) -0.0049(10) 0.0003(11)
N3 0.0380(12) 0.0361(12) 0.0381(12) -0.0046(10) 0.0018(10) -0.0056(10)
N4 0.0386(13) 0.0413(13) 0.0504(15) -0.0053(11) 0.0036(11) -0.0113(11)
O1 0.0452(12) 0.0744(15) 0.0331(11) -0.0061(10) -0.0002(9) -0.0003(11)
O2 0.0503(12) 0.0552(13) 0.0368(11) -0.0106(9) -0.0017(9) -0.0050(10)
Rh1 0.03704(14) 0.03171(13) 0.02981(13) -0.00489(8) 0.00278(9) -0.00193(8)

loop_
_atom_type_symbol
_atom_type_description
_atom_type_scat_dispersion_real
_atom_type_scat_dispersion_imag
_atom_type_scat_source
C C 0.0033 0.0016 'International Tables Vol C Tables 4.2.6.8 and 6.1.1.4'
H H 0.0000 0.0000 'International Tables Vol C Tables 4.2.6.8 and 6.1.1.4'
N N 0.0061 0.0033 'International Tables Vol C Tables 4.2.6.8 and 6.1.1.4'
O O 0.0106 0.0060 'International Tables Vol C Tables 4.2.6.8 and 6.1.1.4'
Rh Rh -1.1178 0.9187 'International Tables Vol C Tables 4.2.6.8 and 6.1.1.4'

loop_
_geom_angle_atom_site_label_1
_geom_angle_atom_site_label_2
_geom_angle_atom_site_label_3
_geom_angle
_geom_angle_site_symmetry_1
_geom_angle_site_symmetry_3
_geom_angle_publ_flag
O1 C1 N1 127.0(3) . . ?
O1 C1 C2 124.8(3) . . ?
N1 C1 C2 108.15(19) . . ?
C7 C2 C3 121.2(3) . . ?
C7 C2 C1 106.5(2) . . ?
C3 C2 C1 132.3(3) . . ?
C4 C3 C2 117.6(3) . . ?
C4 C3 H3 121.2 . . ?
C2 C3 H3 121.2 . . ?
C3 C4 C5 120.6(3) . . ?
C3 C4 H4 119.7 . . ?
C5 C4 H4 119.7 . . ?
C6 C5 C4 122.7(3) . . ?
C6 C5 H5 118.7 . . ?
C4 C5 H5 118.7 . . ?
C5 C6 C7 116.5(3) . . ?
C5 C6 H6 121.7 . . ?
C7 C6 H6 121.7 . . ?
C2 C7 N2 108.9(2) . . ?
C2 C7 C6 121.3(3) . . ?
N2 C7 C6 129.8(3) . . ?
C13 C8 C9 120.0(3) . . ?
C13 C8 N2 121.5(3) . . ?
C9 C8 N2 118.4(3) . . ?
C10 C9 C8 120.1(4) . . ?
C10 C9 H9 120.0 . . ?
C8 C9 H9 120.0 . . ?
C11 C10 C9 120.6(4) . . ?
C11 C10 H10 119.7 . . ?
C9 C10 H10 119.7 . . ?
C10 C11 C12 120.4(4) . . ?
C10 C11 H11 119.8 . . ?
C12 C11 H11 119.8 . . ?
C11 C12 C13 119.6(4) . . ?
C11 C12 H12 120.2 . . ?
C13 C12 H12 120.2 . . ?
C8 C13 C12 119.3(4) . . ?
C8 C13 H13 120.3 . . ?
C12 C13 H13 120.3 . . ?
N3 C14 O2 122.7(2) . . ?
N3 C14 C15 110.2(2) . . ?
O2 C14 C15 127.0(3) . . ?
C20 C15 C16 121.7(3) . . ?
C20 C15 C14 105.8(2) . . ?
C16 C15 C14 132.4(3) . . ?
C17 C16 C15 117.9(4) . . ?
C17 C16 H16 121.0 . . ?
C15 C16 H16 121.0 . . ?
C16 C17 C18 120.3(4) . . ?
C16 C17 H17 119.8 . . ?
C18 C17 H17 119.8 . . ?
C19 C18 C17 123.4(4) . . ?
C19 C18 H18 118.3 . . ?
C17 C18 H18 118.3 . . ?
C18 C19 C20 116.3(4) . . ?
C18 C19 H19 121.8 . . ?
C20 C19 H19 121.8 . . ?
N4 C20 C15 107.3(3) . . ?
N4 C20 C19 132.3(3) . . ?
C15 C20 C19 120.4(3) . . ?
C22 C21 N4 123.5(3) . . ?
C22 C21 C26 121.8(3) . . ?
N4 C21 C26 114.7(3) . . ?
C23 C22 C21 119.4(3) . . ?
C23 C22 H22 120.3 . . ?
C21 C22 H22 120.3 . . ?
C24 C23 C22 120.4(3) . . ?
C24 C23 H23 119.8 . . ?
C22 C23 H23 119.8 . . ?
C23 C24 C25 120.0(3) . . ?
C23 C24 H24 120.0 . . ?
C25 C24 H24 120.0 . . ?
C24 C25 C26 122.0(3) . . ?
C24 C25 H25 119.0 . . ?
C26 C25 H25 119.0 . . ?
C25 C26 C21 116.3(3) . . ?
C25 C26 Rh1 127.3(2) . . ?
C21 C26 Rh1 116.4(2) . . ?
C28 C27 C31 107.3(3) . . ?
C28 C27 C32 125.5(3) . . ?
C31 C27 C32 127.1(3) . . ?
C28 C27 Rh1 69.72(16) . . ?
C31 C27 Rh1 70.41(16) . . ?
C32 C27 Rh1 127.9(2) . . ?
C27 C28 C29 108.4(3) . . ?
C27 C28 C33 126.3(3) . . ?
C29 C28 C33 124.9(3) . . ?
C27 C28 Rh1 71.56(16) . . ?
C29 C28 Rh1 75.63(16) . . ?
C33 C28 Rh1 124.4(2) . . ?
C30 C29 C28 107.4(3) . . ?
C30 C29 C34 127.5(3) . . ?
C28 C29 C34 125.0(3) . . ?
C30 C29 Rh1 71.73(16) . . ?
C28 C29 Rh1 66.28(16) . . ?
C34 C29 Rh1 130.8(2) . . ?
C29 C30 C31 109.1(3) . . ?
C29 C30 C35 126.5(3) . . ?
C31 C30 C35 124.4(3) . . ?
C29 C30 Rh1 72.32(16) . . ?
C31 C30 Rh1 67.18(15) . . ?
C35 C30 Rh1 128.1(2) . . ?
C27 C31 C30 107.3(2) . . ?
C27 C31 C36 127.0(3) . . ?
C30 C31 C36 125.0(3) . . ?
C27 C31 Rh1 71.02(16) . . ?
C30 C31 Rh1 74.74(16) . . ?
C36 C31 Rh1 126.8(2) . . ?
C27 C32 H32A 109.5 . . ?
C27 C32 H32B 109.5 . . ?
H32A C32 H32B 109.5 . . ?
C27 C32 H32C 109.5 . . ?
H32A C32 H32C 109.5 . . ?
H32B C32 H32C 109.5 . . ?
C28 C33 H33A 109.5 . . ?
C28 C33 H33B 109.5 . . ?
H33A C33 H33B 109.5 . . ?
C28 C33 H33C 109.5 . . ?
H33A C33 H33C 109.5 . . ?
H33B C33 H33C 109.5 . . ?
C29 C34 H34A 109.5 . . ?
C29 C34 H34B 109.5 . . ?
H34A C34 H34B 109.5 . . ?
C29 C34 H34C 109.5 . . ?
H34A C34 H34C 109.5 . . ?
H34B C34 H34C 109.5 . . ?
C30 C35 H35A 109.5 . . ?
C30 C35 H35B 109.5 . . ?
H35A C35 H35B 109.5 . . ?
C30 C35 H35C 109.5 . . ?
H35A C35 H35C 109.5 . . ?
H35B C35 H35C 109.5 . . ?
C31 C36 H36A 109.5 . . ?
C31 C36 H36B 109.5 . . ?
H36A C36 H36B 109.5 . . ?
C31 C36 H36C 109.5 . . ?
H36A C36 H36C 109.5 . . ?
H36B C36 H36C 109.5 . . ?
C1 N1 N2 108.3(2) . . ?
C1 N1 Rh1 119.67(17) . . ?
N2 N1 Rh1 122.78(17) . . ?
C7 N2 N1 108.1(2) . . ?
C7 N2 C8 121.4(2) . . ?
N1 N2 C8 119.1(2) . . ?
C14 N3 N4 107.9(2) . . ?
C14 N3 Rh1 136.18(18) . . ?
N4 N3 Rh1 115.92(17) . . ?
C20 N4 N3 108.7(2) . . ?
C20 N4 C21 135.6(3) . . ?
N3 N4 C21 114.5(2) . . ?
C14 O2 H2 109.5 . . ?
C26 Rh1 N3 77.44(10) . . ?
C26 Rh1 N1 96.64(10) . . ?
N3 Rh1 N1 87.78(9) . . ?
C26 Rh1 C28 111.41(11) . . ?
N3 Rh1 C28 100.12(10) . . ?
N1 Rh1 C28 151.86(11) . . ?
C26 Rh1 C31 109.05(11) . . ?
N3 Rh1 C31 164.69(10) . . ?
N1 Rh1 C31 104.80(10) . . ?
C28 Rh1 C31 64.70(11) . . ?
C26 Rh1 C27 91.76(11) . . ?
N3 Rh1 C27 129.67(10) . . ?
N1 Rh1 C27 142.54(10) . . ?
C28 Rh1 C27 38.72(11) . . ?
C31 Rh1 C27 38.58(11) . . ?
C26 Rh1 C30 147.08(11) . . ?
N3 Rh1 C30 134.61(10) . . ?
N1 Rh1 C30 92.65(10) . . ?
C28 Rh1 C30 62.60(11) . . ?
C31 Rh1 C30 38.08(11) . . ?
C27 Rh1 C30 63.02(11) . . ?
C26 Rh1 C29 149.50(11) . . ?
N3 Rh1 C29 104.15(9) . . ?
N1 Rh1 C29 113.82(10) . . ?
C28 Rh1 C29 38.09(11) . . ?
C31 Rh1 C29 63.03(10) . . ?
C27 Rh1 C29 63.36(11) . . ?
C30 Rh1 C29 35.95(10) . . ?

loop_
_geom_bond_atom_site_label_1
_geom_bond_atom_site_label_2
_geom_bond_distance
_geom_bond_site_symmetry_2
_geom_bond_publ_flag
C1 O1 1.2538(10) . ?
C1 N1 1.351(3) . ?
C1 C2 1.456(4) . ?
C2 C7 1.383(4) . ?
C2 C3 1.388(4) . ?
C3 C4 1.384(5) . ?
C3 H3 0.9300 . ?
C4 C5 1.391(5) . ?
C4 H4 0.9300 . ?
C5 C6 1.366(5) . ?
C5 H5 0.9300 . ?
C6 C7 1.407(4) . ?
C6 H6 0.9300 . ?
C7 N2 1.384(4) . ?
C8 C13 1.382(5) . ?
C8 C9 1.383(4) . ?
C8 N2 1.426(4) . ?
C9 C10 1.365(5) . ?
C9 H9 0.9300 . ?
C10 C11 1.359(6) . ?
C10 H10 0.9300 . ?
C11 C12 1.385(6) . ?
C11 H11 0.9300 . ?
C12 C13 1.388(5) . ?
C12 H12 0.9300 . ?
C13 H13 0.9300 . ?
C14 N3 1.297(3) . ?
C14 O2 1.3362(10) . ?
C14 C15 1.416(4) . ?
C15 C20 1.386(5) . ?
C15 C16 1.387(4) . ?
C16 C17 1.372(6) . ?
C16 H16 0.9300 . ?
C17 C18 1.380(6) . ?
C17 H17 0.9300 . ?
C18 C19 1.371(6) . ?
C18 H18 0.9300 . ?
C19 C20 1.408(4) . ?
C19 H19 0.9300 . ?
C20 N4 1.367(4) . ?
C21 C22 1.394(4) . ?
C21 N4 1.399(4) . ?
C21 C26 1.401(4) . ?
C22 C23 1.378(5) . ?
C22 H22 0.9300 . ?
C23 C24 1.360(5) . ?
C23 H23 0.9300 . ?
C24 C25 1.391(5) . ?
C24 H24 0.9300 . ?
C25 C26 1.394(4) . ?
C25 H25 0.9300 . ?
C26 Rh1 2.043(3) . ?
C27 C28 1.429(4) . ?
C27 C31 1.429(4) . ?
C27 C32 1.491(4) . ?
C27 Rh1 2.168(3) . ?
C28 C29 1.444(4) . ?
C28 C33 1.502(4) . ?
C28 Rh1 2.143(3) . ?
C29 C30 1.398(4) . ?
C29 C34 1.501(4) . ?
C29 Rh1 2.268(3) . ?
C30 C31 1.445(4) . ?
C30 C35 1.498(4) . ?
C30 Rh1 2.260(3) . ?
C31 C36 1.501(4) . ?
C31 Rh1 2.160(3) . ?
C32 H32A 0.9600 . ?
C32 H32B 0.9600 . ?
C32 H32C 0.9600 . ?
C33 H33A 0.9600 . ?
C33 H33B 0.9600 . ?
C33 H33C 0.9600 . ?
C34 H34A 0.9600 . ?
C34 H34B 0.9600 . ?
C34 H34C 0.9600 . ?
C35 H35A 0.9600 . ?
C35 H35B 0.9600 . ?
C35 H35C 0.9600 . ?
C36 H36A 0.9600 . ?
C36 H36B 0.9600 . ?
C36 H36C 0.9600 . ?
N1 N2 1.420(3) . ?
N1 Rh1 2.137(2) . ?
N3 N4 1.398(3) . ?
N3 Rh1 2.056(2) . ?
O2 H2 0.8200 . ?
